data_7056174
loop_
_publ_author_name
'Kerner, Christian'
'Neu, Jens P.'
'Gaffga, Maximilian'
'Lang, Johannes'
'Oelkers, Benjamin'
'Sun, Yu'
'Niedner-Schatterburg, Gereon'
'Thiel, Werner R.'

_publ_section_title
;
 Gas-phase reactivity of Cp* Group IX metal complexes bearing aromatic
 N,N&#x2019;-chelating ligands
;
_journal_name_full 'New J. Chem.'
_journal_paper_doi 10.1039/C7NJ01079F
_journal_year 2017
_chemical_formula_sum 'C20 H25 Cl Co F6 N4 P'
_chemical_formula_weight 560.79
_space_group_crystal_system triclinic
_space_group_IT_number 2
_space_group_name_Hall '-P 1'
_space_group_name_H-M_alt 'P -1'
_symmetry_space_group_name_Hall '-P 1'
_symmetry_space_group_name_H-M 'P -1'
_atom_sites_solution_hydrogens mixed
_atom_sites_solution_primary direct
_atom_sites_solution_secondary difmap
_audit_creation_method SHELXL-2014/7
_audit_update_record
;
2017-03-31 deposited with the CCDC.
2017-05-16 downloaded from the CCDC.
;
_cell_angle_alpha 109.543(4)
_cell_angle_beta 92.325(4)
_cell_angle_gamma 108.365(4)
_cell_formula_units_Z 2
_cell_length_a 8.3924(4)
_cell_length_b 11.5244(5)
_cell_length_c 13.1783(6)
_cell_measurement_reflns_used 4989
_cell_measurement_temperature 150(2)
_cell_measurement_theta_max 31.9920
_cell_measurement_theta_min 3.1540
_cell_volume 1124.68(10)
_computing_cell_refinement 'CrysAlisPro, Agilent Technologies'
_computing_data_collection 'CrysAlisPro, Agilent Technologies'
_computing_data_reduction 'CrysAlisPro, Agilent Technologies'
_computing_structure_refinement 'SHELXL-2014/7 (Sheldrick, 2014)'
_computing_structure_solution 'SIR92 (Giacovazzo et al., 1994)'
_diffrn_ambient_temperature 150(2)
_diffrn_detector_area_resol_mean 16.1399
_diffrn_measured_fraction_theta_full 0.999
_diffrn_measured_fraction_theta_max 0.903
_diffrn_measurement_device_type 'Xcalibur, Sapphire3, Gemini ultra'
_diffrn_measurement_method '\w scans'
_diffrn_radiation_type 'Mo K\a'
_diffrn_radiation_wavelength 0.71073
_diffrn_reflns_av_R_equivalents 0.0212
_diffrn_reflns_av_unetI/netI 0.0303
_diffrn_reflns_Laue_measured_fraction_full 0.999
_diffrn_reflns_Laue_measured_fraction_max 0.903
_diffrn_reflns_limit_h_max 11
_diffrn_reflns_limit_h_min -12
_diffrn_reflns_limit_k_max 14
_diffrn_reflns_limit_k_min -16
_diffrn_reflns_limit_l_max 18
_diffrn_reflns_limit_l_min -19
_diffrn_reflns_number 12700
_diffrn_reflns_point_group_measured_fraction_full 0.999
_diffrn_reflns_point_group_measured_fraction_max 0.903
_diffrn_reflns_theta_full 25.242
_diffrn_reflns_theta_max 32.463
_diffrn_reflns_theta_min 2.842
_diffrn_source 'Enhance (Mo) X-ray Source'
_exptl_absorpt_coefficient_mu 1.019
_exptl_absorpt_correction_T_max 1.00000
_exptl_absorpt_correction_T_min 0.92966
_exptl_absorpt_correction_type multi-scan
_exptl_absorpt_process_details
;
CrysAlisPro, Agilent Technologies,
Version 1.171.37.35 (release 13-08-2014 CrysAlis171 .NET)
(compiled Aug 13 2014,18:06:01)
Empirical absorption correction using spherical harmonics,
 implemented in SCALE3 ABSPACK scaling algorithm.
;
_exptl_crystal_colour blue
_exptl_crystal_density_diffrn 1.656
_exptl_crystal_description prism
_exptl_crystal_F_000 572
_exptl_crystal_size_max 0.362
_exptl_crystal_size_mid 0.266
_exptl_crystal_size_min 0.150
_refine_diff_density_max 0.510
_refine_diff_density_min -0.405
_refine_diff_density_rms 0.066
_refine_ls_extinction_method none
_refine_ls_goodness_of_fit_ref 1.050
_refine_ls_hydrogen_treatment mixed
_refine_ls_matrix_type full
_refine_ls_number_parameters 308
_refine_ls_number_reflns 7323
_refine_ls_number_restraints 0
_refine_ls_restrained_S_all 1.050
_refine_ls_R_factor_all 0.0405
_refine_ls_R_factor_gt 0.0339
_refine_ls_shift/su_max 0.001
_refine_ls_shift/su_mean 0.000
_refine_ls_structure_factor_coef Fsqd
_refine_ls_weighting_details 'w=1/[\s^2^(Fo^2^)+(0.0306P)^2^+0.6012P] where P=(Fo^2^+2Fc^2^)/3'
_refine_ls_weighting_scheme calc
_refine_ls_wR_factor_gt 0.0764
_refine_ls_wR_factor_ref 0.0794
_reflns_Friedel_coverage 0.000
_reflns_number_gt 6463
_reflns_number_total 7323
_reflns_threshold_expression 'I > 2\s(I)'
_cod_data_source_file c7nj01079f2.cif
_cod_data_source_block shelx
_cod_database_code 7056174
_shelx_shelxl_version_number 2014/7
_shelx_space_group_comment
;
The symmetry employed for this shelxl refinement is uniquely defined
by the following loop, which should always be used as a source of
symmetry information in preference to the above space-group names.
They are only intended as comments.
;
_shelx_estimated_absorpt_t_min 0.709
_shelx_estimated_absorpt_t_max 0.862

loop_
_space_group_symop_operation_xyz
'x, y, z'
'-x, -y, -z'

loop_
_atom_site_label
_atom_site_type_symbol
_atom_site_fract_x
_atom_site_fract_y
_atom_site_fract_z
_atom_site_U_iso_or_equiv
_atom_site_adp_type
_atom_site_occupancy
_atom_site_site_symmetry_order
_atom_site_calc_flag
_atom_site_refinement_flags_posn
_atom_site_refinement_flags_adp
C1 C 0.0491(2) 0.55838(14) 0.25135(12) 0.0230(3) Uani 1 1 d . .
H1 H 0.1437 0.5809 0.2156 0.028 Uiso 1 1 calc R U
C2 C -0.0546(2) 0.63343(16) 0.27012(13) 0.0283(3) Uani 1 1 d . .
H2 H -0.0320 0.7059 0.2469 0.034 Uiso 1 1 calc R U
C3 C -0.1915(2) 0.60164(16) 0.32307(13) 0.0286(3) Uani 1 1 d . .
H3 H -0.2685 0.6483 0.3324 0.034 Uiso 1 1 calc R U
C4 C -0.21492(19) 0.50092(15) 0.36227(12) 0.0234(3) Uani 1 1 d . .
H4 H -0.3037 0.4810 0.4029 0.028 Uiso 1 1 calc R U
C5 C -0.10645(17) 0.42994(13) 0.34108(11) 0.0178(2) Uani 1 1 d . .
C6 C -0.10730(18) 0.32855(14) 0.38522(11) 0.0185(2) Uani 1 1 d . .
C7 C -0.2194(2) 0.28591(15) 0.44980(12) 0.0244(3) Uani 1 1 d . .
H7 H -0.3088 0.3189 0.4688 0.029 Uiso 1 1 calc R U
C8 C -0.1931(2) 0.19146(16) 0.48525(13) 0.0278(3) Uani 1 1 d . .
H8 H -0.2765 0.1511 0.5213 0.033 Uiso 1 1 calc R U
C9 C 0.0531(2) 0.20967(15) 0.41614(12) 0.0220(3) Uani 1 1 d . .
C10 C 0.2527(3) 0.1091(2) 0.46103(17) 0.0411(5) Uani 1 1 d . .
H10A H 0.3100 0.1618 0.5364 0.062 Uiso 1 1 calc R U
H10B H 0.3303 0.0724 0.4187 0.062 Uiso 1 1 calc R U
H10C H 0.1512 0.0374 0.4605 0.062 Uiso 1 1 calc R U
C11 C 0.24985(19) 0.19768(14) 0.15490(12) 0.0201(3) Uani 1 1 d . .
C12 C 0.2632(2) 0.29975(14) 0.11158(11) 0.0209(3) Uani 1 1 d . .
C13 C 0.0966(2) 0.29175(14) 0.07863(11) 0.0216(3) Uani 1 1 d . .
C14 C -0.02183(19) 0.19019(14) 0.10582(11) 0.0201(3) Uani 1 1 d . .
C15 C 0.07412(18) 0.12815(13) 0.14755(11) 0.0190(3) Uani 1 1 d . .
C16 C 0.3970(2) 0.16719(17) 0.19120(15) 0.0293(3) Uani 1 1 d . .
H16A H 0.3589 0.1060 0.2294 0.044 Uiso 1 1 calc R U
H16B H 0.4845 0.2485 0.2406 0.044 Uiso 1 1 calc R U
H16C H 0.4444 0.1270 0.1275 0.044 Uiso 1 1 calc R U
C17 C 0.4251(2) 0.39157(17) 0.09881(14) 0.0312(4) Uani 1 1 d . .
H17A H 0.4523 0.3535 0.0262 0.047 Uiso 1 1 calc R U
H17B H 0.5174 0.4057 0.1546 0.047 Uiso 1 1 calc R U
H17C H 0.4120 0.4757 0.1073 0.047 Uiso 1 1 calc R U
C18 C 0.0482(3) 0.36709(18) 0.01804(14) 0.0349(4) Uani 1 1 d . .
H18A H 0.1427 0.4495 0.0322 0.052 Uiso 1 1 calc R U
H18B H -0.0525 0.3865 0.0424 0.052 Uiso 1 1 calc R U
H18C H 0.0225 0.3148 -0.0604 0.052 Uiso 1 1 calc R U
C19 C -0.2107(2) 0.14831(18) 0.08406(15) 0.0313(3) Uani 1 1 d . .
H19A H -0.2530 0.0878 0.0082 0.047 Uiso 1 1 calc R U
H19B H -0.2439 0.2256 0.0964 0.047 Uiso 1 1 calc R U
H19C H -0.2596 0.1040 0.1332 0.047 Uiso 1 1 calc R U
C20 C -0.0032(2) 0.00806(15) 0.17376(13) 0.0265(3) Uani 1 1 d . .
H20A H -0.0557 -0.0679 0.1060 0.040 Uiso 1 1 calc R U
H20B H -0.0902 0.0203 0.2196 0.040 Uiso 1 1 calc R U
H20C H 0.0854 -0.0070 0.2130 0.040 Uiso 1 1 calc R U
N1 N 0.02008(15) 0.45506(11) 0.28202(9) 0.0176(2) Uani 1 1 d . .
N2 N 0.02202(15) 0.28311(12) 0.36131(9) 0.0180(2) Uani 1 1 d . .
N3 N -0.05864(19) 0.15447(13) 0.47172(11) 0.0266(3) Uani 1 1 d . .
N4 N 0.2029(2) 0.19168(15) 0.41279(12) 0.0283(3) Uani 1 1 d . .
H4N H 0.276(3) 0.245(2) 0.3921(17) 0.031(5) Uiso 1 1 d . .
F1 F 0.63747(17) 0.79107(15) 0.20481(14) 0.0595(4) Uani 1 1 d . .
F2 F 0.51085(18) 0.86818(13) 0.10280(11) 0.0512(3) Uani 1 1 d . .
F3 F 0.57679(19) 0.97534(13) 0.28335(12) 0.0638(4) Uani 1 1 d . .
F4 F 0.30196(17) 0.86361(13) 0.20572(13) 0.0577(4) Uani 1 1 d . .
F5 F 0.4298(2) 0.78758(16) 0.30836(11) 0.0643(4) Uani 1 1 d . .
F6 F 0.36242(16) 0.68208(10) 0.12600(10) 0.0418(3) Uani 1 1 d . .
P1 P 0.47149(6) 0.82842(4) 0.20625(4) 0.02732(9) Uani 1 1 d . .
Cl1 Cl 0.37303(4) 0.46752(4) 0.36502(3) 0.02352(8) Uani 1 1 d . .
Co1 Co 0.13584(2) 0.32696(2) 0.24569(2) 0.01520(5) Uani 1 1 d . .

loop_
_atom_site_aniso_label
_atom_site_aniso_U_11
_atom_site_aniso_U_22
_atom_site_aniso_U_33
_atom_site_aniso_U_23
_atom_site_aniso_U_13
_atom_site_aniso_U_12
C1 0.0280(7) 0.0206(6) 0.0199(6) 0.0065(5) 0.0042(5) 0.0088(6)
C2 0.0392(9) 0.0240(7) 0.0241(7) 0.0077(6) 0.0024(6) 0.0159(7)
C3 0.0302(8) 0.0296(8) 0.0273(7) 0.0051(6) 0.0005(6) 0.0185(6)
C4 0.0176(6) 0.0267(7) 0.0236(7) 0.0043(6) 0.0028(5) 0.0101(5)
C5 0.0145(6) 0.0193(6) 0.0162(6) 0.0029(5) 0.0005(4) 0.0057(5)
C6 0.0163(6) 0.0198(6) 0.0155(6) 0.0032(5) 0.0027(5) 0.0048(5)
C7 0.0208(7) 0.0264(7) 0.0225(7) 0.0058(6) 0.0079(5) 0.0064(5)
C8 0.0294(8) 0.0287(8) 0.0220(7) 0.0101(6) 0.0099(6) 0.0043(6)
C9 0.0261(7) 0.0231(7) 0.0176(6) 0.0078(5) 0.0046(5) 0.0091(5)
C10 0.0534(12) 0.0509(11) 0.0438(10) 0.0315(9) 0.0147(9) 0.0347(10)
C11 0.0199(6) 0.0194(6) 0.0206(6) 0.0048(5) 0.0063(5) 0.0086(5)
C12 0.0248(7) 0.0194(6) 0.0167(6) 0.0045(5) 0.0088(5) 0.0068(5)
C13 0.0290(7) 0.0212(6) 0.0143(6) 0.0048(5) 0.0038(5) 0.0103(5)
C14 0.0209(6) 0.0213(6) 0.0156(6) 0.0033(5) 0.0016(5) 0.0079(5)
C15 0.0207(6) 0.0177(6) 0.0175(6) 0.0045(5) 0.0043(5) 0.0071(5)
C16 0.0212(7) 0.0293(8) 0.0369(9) 0.0066(7) 0.0048(6) 0.0139(6)
C17 0.0310(8) 0.0271(8) 0.0313(8) 0.0089(6) 0.0174(7) 0.0051(6)
C18 0.0554(12) 0.0298(8) 0.0216(7) 0.0112(6) 0.0004(7) 0.0166(8)
C19 0.0204(7) 0.0336(8) 0.0313(8) 0.0039(7) -0.0036(6) 0.0079(6)
C20 0.0303(8) 0.0191(6) 0.0269(7) 0.0075(6) 0.0062(6) 0.0052(6)
N1 0.0162(5) 0.0189(5) 0.0165(5) 0.0050(4) 0.0023(4) 0.0061(4)
N2 0.0184(5) 0.0210(5) 0.0155(5) 0.0068(4) 0.0042(4) 0.0079(4)
N3 0.0328(7) 0.0271(6) 0.0216(6) 0.0123(5) 0.0081(5) 0.0085(5)
N4 0.0300(7) 0.0356(7) 0.0315(7) 0.0209(6) 0.0088(6) 0.0178(6)
F1 0.0328(7) 0.0674(9) 0.0974(12) 0.0464(9) 0.0136(7) 0.0247(6)
F2 0.0566(8) 0.0458(7) 0.0501(7) 0.0308(6) 0.0056(6) 0.0027(6)
F3 0.0568(9) 0.0365(7) 0.0596(9) -0.0079(6) -0.0091(7) -0.0049(6)
F4 0.0394(7) 0.0449(7) 0.0835(10) 0.0088(7) 0.0064(7) 0.0242(6)
F5 0.0641(10) 0.0852(11) 0.0399(7) 0.0333(7) 0.0102(7) 0.0099(8)
F6 0.0437(7) 0.0227(5) 0.0473(7) 0.0058(5) 0.0147(5) 0.0028(4)
P1 0.0257(2) 0.02283(19) 0.0305(2) 0.00870(16) 0.00269(16) 0.00599(15)
Cl1 0.01595(15) 0.02805(17) 0.02119(15) 0.00313(13) 0.00141(12) 0.00713(12)
Co1 0.01486(9) 0.01740(9) 0.01363(8) 0.00502(6) 0.00386(6) 0.00653(6)

loop_
_atom_type_symbol
_atom_type_description
_atom_type_scat_dispersion_real
_atom_type_scat_dispersion_imag
_atom_type_scat_source
C C 0.0033 0.0016 'International Tables Vol C Tables 4.2.6.8 and 6.1.1.4'
H H 0.0000 0.0000 'International Tables Vol C Tables 4.2.6.8 and 6.1.1.4'
N N 0.0061 0.0033 'International Tables Vol C Tables 4.2.6.8 and 6.1.1.4'
F F 0.0171 0.0103 'International Tables Vol C Tables 4.2.6.8 and 6.1.1.4'
P P 0.1023 0.0942 'International Tables Vol C Tables 4.2.6.8 and 6.1.1.4'
Cl Cl 0.1484 0.1585 'International Tables Vol C Tables 4.2.6.8 and 6.1.1.4'
Co Co 0.3494 0.9721 'International Tables Vol C Tables 4.2.6.8 and 6.1.1.4'

loop_
_geom_angle_atom_site_label_1
_geom_angle_atom_site_label_2
_geom_angle_atom_site_label_3
_geom_angle
N1 C1 C2 121.98(15)
N1 C1 H1 119.0
C2 C1 H1 119.0
C3 C2 C1 119.17(15)
C3 C2 H2 120.4
C1 C2 H2 120.4
C2 C3 C4 119.13(14)
C2 C3 H3 120.4
C4 C3 H3 120.4
C5 C4 C3 118.71(14)
C5 C4 H4 120.6
C3 C4 H4 120.6
N1 C5 C4 121.94(14)
N1 C5 C6 113.46(12)
C4 C5 C6 124.46(13)
N2 C6 C7 121.37(14)
N2 C6 C5 112.92(12)
C7 C6 C5 125.63(13)
C6 C7 C8 115.74(14)
C6 C7 H7 122.1
C8 C7 H7 122.1
N3 C8 C7 123.92(14)
N3 C8 H8 118.0
C7 C8 H8 118.0
N4 C9 N3 119.49(14)
N4 C9 N2 117.05(13)
N3 C9 N2 123.46(14)
N4 C10 H10A 109.5
N4 C10 H10B 109.5
H10A C10 H10B 109.5
N4 C10 H10C 109.5
H10A C10 H10C 109.5
H10B C10 H10C 109.5
C15 C11 C12 107.73(13)
C15 C11 C16 127.50(14)
C12 C11 C16 124.59(14)
C15 C11 Co1 70.54(8)
C12 C11 Co1 69.66(8)
C16 C11 Co1 129.01(11)
C13 C12 C11 107.88(13)
C13 C12 C17 126.58(15)
C11 C12 C17 125.45(15)
C13 C12 Co1 70.46(8)
C11 C12 Co1 69.80(8)
C17 C12 Co1 127.79(10)
C12 C13 C14 108.44(13)
C12 C13 C18 126.64(15)
C14 C13 C18 124.76(15)
C12 C13 Co1 70.06(8)
C14 C13 Co1 67.86(8)
C18 C13 Co1 131.43(11)
C15 C14 C13 107.47(13)
C15 C14 C19 126.18(14)
C13 C14 C19 126.09(14)
C15 C14 Co1 71.86(8)
C13 C14 Co1 71.52(8)
C19 C14 Co1 126.64(11)
C11 C15 C14 108.23(12)
C11 C15 C20 127.53(14)
C14 C15 C20 124.21(14)
C11 C15 Co1 69.81(8)
C14 C15 Co1 67.71(8)
C20 C15 Co1 129.79(10)
C11 C16 H16A 109.5
C11 C16 H16B 109.5
H16A C16 H16B 109.5
C11 C16 H16C 109.5
H16A C16 H16C 109.5
H16B C16 H16C 109.5
C12 C17 H17A 109.5
C12 C17 H17B 109.5
H17A C17 H17B 109.5
C12 C17 H17C 109.5
H17A C17 H17C 109.5
H17B C17 H17C 109.5
C13 C18 H18A 109.5
C13 C18 H18B 109.5
H18A C18 H18B 109.5
C13 C18 H18C 109.5
H18A C18 H18C 109.5
H18B C18 H18C 109.5
C14 C19 H19A 109.5
C14 C19 H19B 109.5
H19A C19 H19B 109.5
C14 C19 H19C 109.5
H19A C19 H19C 109.5
H19B C19 H19C 109.5
C15 C20 H20A 109.5
C15 C20 H20B 109.5
H20A C20 H20B 109.5
C15 C20 H20C 109.5
H20A C20 H20C 109.5
H20B C20 H20C 109.5
C1 N1 C5 118.70(12)
C1 N1 Co1 126.85(10)
C5 N1 Co1 114.40(9)
C6 N2 C9 117.27(12)
C6 N2 Co1 114.67(9)
C9 N2 Co1 128.01(10)
C8 N3 C9 116.32(14)
C9 N4 C10 124.30(15)
C9 N4 H4N 113.7(15)
C10 N4 H4N 120.8(15)
F1 P1 F5 90.84(9)
F1 P1 F3 90.91(9)
F5 P1 F3 91.30(9)
F1 P1 F2 89.63(8)
F5 P1 F2 179.22(8)
F3 P1 F2 89.31(8)
F1 P1 F4 178.90(9)
F5 P1 F4 89.43(9)
F3 P1 F4 90.15(8)
F2 P1 F4 90.09(8)
F1 P1 F6 90.39(8)
F5 P1 F6 90.07(8)
F3 P1 F6 178.10(9)
F2 P1 F6 89.31(7)
F4 P1 F6 88.54(7)
N2 Co1 N1 80.84(5)
N2 Co1 C14 103.48(5)
N1 Co1 C14 99.73(5)
N2 Co1 C12 156.93(5)
N1 Co1 C12 121.10(6)
C14 Co1 C12 68.01(6)
N2 Co1 C11 116.61(5)
N1 Co1 C11 160.06(5)
C14 Co1 C11 68.00(6)
C12 Co1 C11 40.54(6)
N2 Co1 C13 142.41(6)
N1 Co1 C13 93.26(5)
C14 Co1 C13 40.62(6)
C12 Co1 C13 39.48(6)
C11 Co1 C13 67.10(6)
N2 Co1 C15 92.22(5)
N1 Co1 C15 136.87(5)
C14 Co1 C15 40.43(6)
C12 Co1 C15 67.17(6)
C11 Co1 C15 39.66(5)
C13 Co1 C15 66.99(6)
N2 Co1 Cl1 91.84(4)
N1 Co1 Cl1 93.02(4)
C14 Co1 Cl1 161.38(4)
C12 Co1 Cl1 93.80(4)
C11 Co1 Cl1 95.81(4)
C13 Co1 Cl1 125.66(5)
C15 Co1 Cl1 129.90(4)

loop_
_geom_bond_atom_site_label_1
_geom_bond_atom_site_label_2
_geom_bond_distance
C1 N1 1.3370(19)
C1 C2 1.384(2)
C1 H1 0.9500
C2 C3 1.383(2)
C2 H2 0.9500
C3 C4 1.385(2)
C3 H3 0.9500
C4 C5 1.3831(19)
C4 H4 0.9500
C5 N1 1.3569(18)
C5 C6 1.467(2)
C6 N2 1.3516(18)
C6 C7 1.3798(19)
C7 C8 1.391(2)
C7 H7 0.9500
C8 N3 1.325(2)
C8 H8 0.9500
C9 N4 1.338(2)
C9 N3 1.3460(19)
C9 N2 1.3560(19)
C10 N4 1.456(2)
C10 H10A 0.9800
C10 H10B 0.9800
C10 H10C 0.9800
C11 C15 1.421(2)
C11 C12 1.447(2)
C11 C16 1.488(2)
C11 Co1 2.0893(14)
C12 C13 1.412(2)
C12 C17 1.492(2)
C12 Co1 2.0874(13)
C13 C14 1.436(2)
C13 C18 1.489(2)
C13 Co1 2.0926(14)
C14 C15 1.432(2)
C14 C19 1.489(2)
C14 Co1 2.0437(14)
C15 C20 1.493(2)
C15 Co1 2.0990(14)
C16 H16A 0.9800
C16 H16B 0.9800
C16 H16C 0.9800
C17 H17A 0.9800
C17 H17B 0.9800
C17 H17C 0.9800
C18 H18A 0.9800
C18 H18B 0.9800
C18 H18C 0.9800
C19 H19A 0.9800
C19 H19B 0.9800
C19 H19C 0.9800
C20 H20A 0.9800
C20 H20B 0.9800
C20 H20C 0.9800
N1 Co1 1.9547(12)
N2 Co1 1.9542(12)
N4 H4N 0.85(2)
F1 P1 1.5812(13)
F2 P1 1.5927(13)
F3 P1 1.5854(13)
F4 P1 1.5980(13)
F5 P1 1.5852(14)
F6 P1 1.5987(11)
Cl1 Co1 2.2516(4)
